data_7125177
loop_
_publ_author_name
'Plesniak, Mateusz P.'
'Just-Baringo, Xavier'
'Ortu, Fabrizio'
'Mills, David P.'
'Procter, David J.'

_publ_section_title
;
 SmCp<sup>R</sup><sub>2</sub>-mediated cross-coupling of allyl and
 propargyl ethers with ketoesters and a telescoped approach to complex
 cycloheptanols.
;
_journal_issue 92
_journal_name_full 'Chemical communications (Cambridge, England)'
_journal_page_first 13503
_journal_page_last 13506
_journal_paper_doi 10.1039/c6cc07318b
_journal_volume 52
_journal_year 2016
_chemical_formula_moiety 'C27 H51 O Si4 Sm'
_chemical_formula_sum 'C27 H51 O Si4 Sm'
_chemical_formula_weight 654.39
_chemical_properties_physical ', Air-sensitive,Moisture-sensitive'
_space_group_crystal_system orthorhombic
_space_group_IT_number 36
_space_group_name_Hall 'C 2c -2'
_space_group_name_H-M_alt 'C m c 21'
_atom_sites_solution_hydrogens geom
_audit_creation_date 2015-07-15
_audit_creation_method
;
Olex2 1.2
(compiled 2015.01.26 svn.r3150 for OlexSys, GUI svn.r4998)
;
_audit_update_record
;
2016-08-29 deposited with the CCDC.
2016-10-25 downloaded from the CCDC.
;
_cell_angle_alpha 90
_cell_angle_beta 90
_cell_angle_gamma 90
_cell_formula_units_Z 4
_cell_length_a 11.6326(6)
_cell_length_b 13.7770(7)
_cell_length_c 21.1559(14)
_cell_measurement_reflns_used 2085
_cell_measurement_temperature 150.02(10)
_cell_measurement_theta_max 24.5770
_cell_measurement_theta_min 3.9020
_cell_volume 3390.5(3)
_computing_cell_refinement
;
CrysAlisPro, Agilent Technologies,
Version 1.171.37.35 (release 13-08-2014 CrysAlis171 .NET)
(compiled Aug 13 2014,18:06:01)
;
_computing_data_collection
;
CrysAlisPro, Agilent Technologies,
Version 1.171.37.35 (release 13-08-2014 CrysAlis171 .NET)
(compiled Aug 13 2014,18:06:01)
;
_computing_data_reduction
;
CrysAlisPro, Agilent Technologies,
Version 1.171.37.35 (release 13-08-2014 CrysAlis171 .NET)
(compiled Aug 13 2014,18:06:01)
;
_computing_molecular_graphics 'Olex2 (Dolomanov et al., 2009)'
_computing_publication_material 'Olex2 (Dolomanov et al., 2009)'
_computing_structure_refinement 'ShelXL (Sheldrick, 2015)'
_computing_structure_solution 'ShelXS (Sheldrick, 2008)'
_diffrn_ambient_environment N~2~
_diffrn_ambient_temperature 150.02(10)
_diffrn_detector 'CCD plate'
_diffrn_detector_area_resol_mean 8.0714
_diffrn_detector_type Eos
_diffrn_measured_fraction_theta_full 0.994
_diffrn_measured_fraction_theta_max 0.994
_diffrn_measurement_details
;
#__ type_ start__ end____ width___ exp.time_
  1 omega  -32.00   69.00   1.0000    6.0000
omega____ theta____ kappa____ phi______ frames
    -       19.4509    0.0000  -30.0000 101

#__ type_ start__ end____ width___ exp.time_
  2 omega  -11.00   90.00   1.0000    6.0000
omega____ theta____ kappa____ phi______ frames
    -       19.4509   77.0000  -60.0000 101
;
_diffrn_measurement_device 'four-circle diffractometer'
_diffrn_measurement_device_type 'SuperNova, Single source at offset, Eos'
_diffrn_measurement_method '\w scans'
_diffrn_orient_matrix_UB_11 -0.0254661000
_diffrn_orient_matrix_UB_12 0.0179139000
_diffrn_orient_matrix_UB_13 -0.0299488000
_diffrn_orient_matrix_UB_21 0.0218024000
_diffrn_orient_matrix_UB_22 0.0189516000
_diffrn_orient_matrix_UB_23 -0.0356533000
_diffrn_orient_matrix_UB_31 -0.0007382000
_diffrn_orient_matrix_UB_32 -0.0551118000
_diffrn_orient_matrix_UB_33 -0.0219587000
_diffrn_radiation_monochromator mirror
_diffrn_radiation_probe x-ray
_diffrn_radiation_type MoK\a
_diffrn_radiation_wavelength 0.71073
_diffrn_reflns_av_R_equivalents 0.0577
_diffrn_reflns_av_unetI/netI 0.0913
_diffrn_reflns_Laue_measured_fraction_full 0.994
_diffrn_reflns_Laue_measured_fraction_max 0.994
_diffrn_reflns_limit_h_max 8
_diffrn_reflns_limit_h_min -14
_diffrn_reflns_limit_k_max 17
_diffrn_reflns_limit_k_min -10
_diffrn_reflns_limit_l_max 26
_diffrn_reflns_limit_l_min -18
_diffrn_reflns_number 6444
_diffrn_reflns_point_group_measured_fraction_full 0.790
_diffrn_reflns_point_group_measured_fraction_max 0.788
_diffrn_reflns_theta_full 25.242
_diffrn_reflns_theta_max 26.364
_diffrn_reflns_theta_min 3.503
_diffrn_source 'SuperNova (Mo) X-ray Source'
_exptl_absorpt_coefficient_mu 1.889
_exptl_absorpt_correction_T_max 0.981
_exptl_absorpt_correction_T_min 0.908
_exptl_absorpt_correction_type gaussian
_exptl_absorpt_process_details
;
CrysAlisPro, Agilent Technologies,
Version 1.171.37.35 (release 13-08-2014 CrysAlis171 .NET)
(compiled Aug 13 2014,18:06:01)
Numerical absorption correction based on gaussian integration over
			a multifaceted crystal model
Empirical absorption correction using spherical harmonics,
 implemented in SCALE3 ABSPACK scaling algorithm.
;
_exptl_crystal_colour red
_exptl_crystal_density_diffrn 1.282
_exptl_crystal_description block
_exptl_crystal_F_000 1356
_exptl_crystal_size_max 0.3658
_exptl_crystal_size_mid 0.2016
_exptl_crystal_size_min 0.0521
_refine_diff_density_max 1.399
_refine_diff_density_min -0.673
_refine_diff_density_rms 0.118
_refine_ls_abs_structure_details
;
 Flack x determined using 666 quotients [(I+)-(I-)]/[(I+)+(I-)]
 (Parsons, Flack and Wagner, Acta Cryst. B69 (2013) 249-259).
;
_refine_ls_abs_structure_Flack 0.48(5)
_refine_ls_extinction_method none
_refine_ls_goodness_of_fit_ref 1.059
_refine_ls_hydrogen_treatment constr
_refine_ls_matrix_type full
_refine_ls_number_parameters 276
_refine_ls_number_reflns 2876
_refine_ls_number_restraints 470
_refine_ls_restrained_S_all 1.001
_refine_ls_R_factor_all 0.0673
_refine_ls_R_factor_gt 0.0530
_refine_ls_shift/su_max 0.001
_refine_ls_shift/su_mean 0.000
_refine_ls_structure_factor_coef Fsqd
_refine_ls_weighting_details 'w=1/[\s^2^(Fo^2^)+(0.0401P)^2^] where P=(Fo^2^+2Fc^2^)/3'
_refine_ls_weighting_scheme calc
_refine_ls_wR_factor_gt 0.0976
_refine_ls_wR_factor_ref 0.1050
_reflns_Friedel_coverage 0.540
_reflns_Friedel_fraction_full 0.574
_reflns_Friedel_fraction_max 0.570
_reflns_number_gt 2449
_reflns_number_total 2876
_reflns_threshold_expression 'I > 2\s(I)'
_cod_data_source_file c6cc07318b2.cif
_cod_data_source_block 5b
_cod_database_code 7125177
_manchester_internal_coll_name adpm104
_manchester_internal_coll_client MP/DP/DPM
_manchester_internal_coll_type custom
_manchester_internal_coll_frame_time 6s
_manchester_internal_coll_frame_width 1
_manchester_internal_coll_frame_method '\w scans'
_manchester_internal_coll_user MP
_manchester_internal_coll_date 25/11/2014
_manchester_internal_process_user MP
_manchester_internal_process_date 25/11/2014
_manchester_internal_solution_user FO
_manchester_internal_solution_date 15/07/2015
_manchester_internal_refinement_user FO
_manchester_internal_refinement_date 21/07/2015
_manchester_internal_validation_user FO
_manchester_internal_validation_date 21/07/2015
_manchester_internal_archive_date 21/07/2015
_shelxl_version_number 2014/6
_chemical_oxdiff_formula 'Sm1 C26 Si4 O1'
_shelx_space_group_comment
;
The symmetry employed for this shelxl refinement is uniquely defined
by the following loop, which should always be used as a source of
symmetry information in preference to the above space-group names.
They are only intended as comments.
;
_reflns_odcompleteness_completeness 99.07
_reflns_odcompleteness_iscentric 1
_reflns_odcompleteness_theta 26.32
_olex2_refinement_description
;
1. Fixed Uiso
 At 1.2 times of:
  All C(H) groups, All C(H,H) groups
 At 1.5 times of:
  All C(H,H,H) groups
2. Restrained distances
 O1-C12 = O1-C16
 1.47 with sigma of 0.02
 C13-C12 = C16-C14
 1.52 with sigma of 0.02
 C13-C14
 1.52 with sigma of 0.02
 C3A-C2 = C3A-C5 = C1A-C5 = C1A-C2A = C2A-C2
 1.4 with sigma of 0.02
 C1A-C5 \\sim C1A-C2A \\sim C2A-C2 \\sim C3A-C2 \\sim C3A-C5
 with sigma of 0.02
 C1A-C2A \\sim C1-C5 \\sim C1-C2 \\sim C2A-C2 \\sim C3-C2 \\sim C3A-C2 \\sim
C3-C4 \\sim C3A-C5 \\sim C5-C4 ~
 C1A-C5
 with sigma of 0.002
3. Restrained planarity
 C5, C1, C2, C3, C4
 with sigma of 0.1
 C2, C3A, C5, C1A, C2A
 with sigma of 0.1
4. Rigid bond restraints
 All non-hydrogen atoms
 with sigma for 1-2 distances of 0.01 and sigma for 1-3 distances of 0.01
5. Rigid body (RIGU) restrains
 All non-hydrogen atoms
 with sigma for 1-2 distances of 0.004 and sigma for 1-3 distances of 0.004
6. Others
 Fixed Sof: Si1A(0.5) Si2(0.5) Si1(0.5) C1(0.5) C3(0.5) C6(0.5) H6A(0.5)
 H6B(0.5) H6C(0.5) C8(0.5) H8A(0.5) H8B(0.5) H8C(0.5) C9(0.5) H9A(0.5) H9B(0.5)
 H9C(0.5) C12(0.5) H12A(0.5) H12B(0.5) C7A(0.5) H7AA(0.5) H7AB(0.5) H7AC(0.5)
 C11(0.5) H11A(0.5) H11B(0.5) H11C(0.5) C7(0.5) H7A(0.5) H7B(0.5) H7C(0.5)
 C6A(0.5) H6AA(0.5) H6AB(0.5) H6AC(0.5) C10(0.5) H10A(0.5) H10B(0.5) H10C(0.5)
 C8A(0.5) H8AA(0.5) H8AB(0.5) H8AC(0.5) Si2A(0.5) C10A(0.5) H10D(0.5) H10E(0.5)
 H10F(0.5) C11A(0.5) H11D(0.5) H11E(0.5) H11F(0.5) C2A(0.5) H2A(0.5) C1A(0.5)
 H5B(0.5) H5A(0.5) C3A(0.5) H3A(0.5) H2(0.5) C9A(0.5) H9AA(0.5) H9AB(0.5)
 H9AC(0.5) C14(0.5) H14A(0.5) H14B(0.5) C13(0.5) H13A(0.5) H13B(0.5) C16(0.5)
 H16A(0.5) H16B(0.5)
7.a Ternary CH refined with riding coordinates:
 C5(H5B), C5(H5A), C3A(H3A), C2(H2)
7.b Secondary CH2 refined with riding coordinates:
 C12(H12A,H12B), C14(H14A,H14B), C13(H13A,H13B), C16(H16A,H16B)
7.c Me refined with riding coordinates:
 C11A(H11D,H11E,H11F)
7.d Aromatic/amide H refined with riding coordinates:
 C4(H4), C2A(H2A)
7.e Idealised Me refined as rotating group:
 C6(H6A,H6B,H6C), C8(H8A,H8B,H8C), C9(H9A,H9B,H9C), C7A(H7AA,H7AB,H7AC),
 C11(H11A,H11B,H11C), C7(H7A,H7B,H7C), C6A(H6AA,H6AB,H6AC), C10(H10A,H10B,H10C),
  C8A(H8AA,H8AB,H8AC), C10A(H10D,H10E,H10F), C9A(H9AA,H9AB,H9AC)
;
_shelx_shelxl_version_number 2014/7
_olex2_submission_special_instructions 'No special instructions were received'

loop_
_space_group_symop_operation_xyz
'x, y, z'
'-x, -y, z+1/2'
'-x, y, z'
'x, -y, z+1/2'
'x+1/2, y+1/2, z'
'-x+1/2, -y+1/2, z+1/2'
'-x+1/2, y+1/2, z'
'x+1/2, -y+1/2, z+1/2'

loop_
_atom_site_label
_atom_site_type_symbol
_atom_site_fract_x
_atom_site_fract_y
_atom_site_fract_z
_atom_site_U_iso_or_equiv
_atom_site_adp_type
_atom_site_occupancy
_atom_site_site_symmetry_order
_atom_site_calc_flag
_atom_site_refinement_flags_posn
_atom_site_refinement_flags_adp
_atom_site_refinement_flags_occupancy
_atom_site_disorder_assembly
_atom_site_disorder_group
Sm1 Sm 1.0000 0.57156(4) 0.2566(5) 0.0231(2) Uani 1 2 d S TU P A .
Si1A Si 0.8179(15) 0.6328(10) 0.1001(9) 0.034(3) Uani 0.5 1 d . U . A -2
Si2 Si 0.8143(15) 0.6357(10) 0.4163(9) 0.031(3) Uani 0.5 1 d . U . A -1
Si1 Si 0.7125(12) 0.5309(9) 0.1530(8) 0.021(2) Uani 0.5 1 d . U . A -1
O1 O 1.0000 0.3926(5) 0.2638(14) 0.027(3) Uani 1 2 d DS TU P A .
C1 C 0.7710(17) 0.6075(9) 0.2225(6) 0.017(3) Uani 0.5 1 d D U . A -1
C4 C 0.8488(13) 0.7205(9) 0.2917(5) 0.039(3) Uani 1 1 d D U . A -1
H4 H 0.8830 0.7789 0.3064 0.046 Uiso 1 1 calc R . . A -1
C3 C 0.814(2) 0.6424(12) 0.3294(6) 0.022(3) Uani 0.5 1 d D U . A -1
C6 C 0.682(3) 0.608(2) 0.0849(18) 0.027(6) Uani 0.5 1 d . U . A -1
H6A H 0.6284 0.6595 0.0973 0.040 Uiso 0.5 1 calc GR . . A -1
H6B H 0.6470 0.5687 0.0513 0.040 Uiso 0.5 1 calc GR . . A -1
H6C H 0.7534 0.6368 0.0694 0.040 Uiso 0.5 1 calc GR . . A -1
C8 C 0.808(4) 0.431(2) 0.1222(17) 0.032(7) Uani 0.5 1 d . U . A -1
H8A H 0.8745 0.4595 0.1005 0.047 Uiso 0.5 1 calc GR . . A -1
H8B H 0.7648 0.3905 0.0924 0.047 Uiso 0.5 1 calc GR . . A -1
H8C H 0.8350 0.3909 0.1575 0.047 Uiso 0.5 1 calc GR . . A -1
C9 C 0.689(3) 0.701(2) 0.4471(18) 0.039(7) Uani 0.5 1 d . U . A -1
H9A H 0.6960 0.7705 0.4368 0.059 Uiso 0.5 1 calc GR . . A -1
H9B H 0.6850 0.6933 0.4930 0.059 Uiso 0.5 1 calc GR . . A -1
H9C H 0.6188 0.6753 0.4277 0.059 Uiso 0.5 1 calc GR . . A -1
C12 C 0.931(3) 0.3232(17) 0.300(2) 0.040(9) Uani 0.5 1 d D U . A -1
H12A H 0.8500 0.3256 0.2852 0.048 Uiso 0.5 1 calc R . . A -1
H12B H 0.9330 0.3396 0.3452 0.048 Uiso 0.5 1 calc R . . A -1
C7A C 0.672(3) 0.668(2) 0.0629(19) 0.043(7) Uani 0.5 1 d . U . A -2
H7AA H 0.6471 0.7311 0.0793 0.064 Uiso 0.5 1 calc GR . . A -2
H7AB H 0.6139 0.6187 0.0737 0.064 Uiso 0.5 1 calc GR . . A -2
H7AC H 0.6796 0.6716 0.0168 0.064 Uiso 0.5 1 calc GR . . A -2
C11 C 0.816(3) 0.502(2) 0.4418(17) 0.033(6) Uani 0.5 1 d . U . A -1
H11A H 0.7390 0.4743 0.4373 0.050 Uiso 0.5 1 calc GR . . A -1
H11B H 0.8408 0.4972 0.4860 0.050 Uiso 0.5 1 calc GR . . A -1
H11C H 0.8701 0.4657 0.4150 0.050 Uiso 0.5 1 calc GR . . A -1
C7 C 0.578(3) 0.472(3) 0.171(2) 0.034(7) Uani 0.5 1 d . U . A -1
H7A H 0.5864 0.4332 0.2097 0.051 Uiso 0.5 1 calc GR . . A -1
H7B H 0.5549 0.4306 0.1361 0.051 Uiso 0.5 1 calc GR . . A -1
H7C H 0.5184 0.5219 0.1783 0.051 Uiso 0.5 1 calc GR . . A -1
C6A C 0.931(3) 0.722(2) 0.0737(19) 0.052(8) Uani 0.5 1 d . U . A -2
H6AA H 0.9488 0.7105 0.0290 0.078 Uiso 0.5 1 calc GR . . A -2
H6AB H 1.0006 0.7126 0.0991 0.078 Uiso 0.5 1 calc GR . . A -2
H6AC H 0.9023 0.7879 0.0793 0.078 Uiso 0.5 1 calc GR . . A -2
C10 C 0.948(3) 0.689(2) 0.4478(18) 0.042(6) Uani 0.5 1 d . U . A -1
H10A H 1.0125 0.6451 0.4392 0.063 Uiso 0.5 1 calc GR . . A -1
H10B H 0.9404 0.6983 0.4936 0.063 Uiso 0.5 1 calc GR . . A -1
H10C H 0.9621 0.7517 0.4275 0.063 Uiso 0.5 1 calc GR . . A -1
C8A C 0.856(3) 0.516(2) 0.072(2) 0.056(8) Uani 0.5 1 d . U . A -2
H8AA H 0.7983 0.4683 0.0852 0.085 Uiso 0.5 1 calc GR . . A -2
H8AB H 0.9314 0.4974 0.0884 0.085 Uiso 0.5 1 calc GR . . A -2
H8AC H 0.8592 0.5169 0.0253 0.085 Uiso 0.5 1 calc GR . . A -2
Si2A Si 0.7098(15) 0.5325(11) 0.3608(9) 0.037(3) Uani 0.5 1 d . U . A -2
C10A C 0.824(4) 0.441(3) 0.3801(19) 0.043(7) Uani 0.5 1 d . U . A -2
H10D H 0.8069 0.4104 0.4207 0.065 Uiso 0.5 1 calc GR . . A -2
H10E H 0.8990 0.4739 0.3827 0.065 Uiso 0.5 1 calc GR . . A -2
H10F H 0.8270 0.3916 0.3469 0.065 Uiso 0.5 1 calc GR . . A -2
C11A C 0.567(4) 0.462(3) 0.3398(18) 0.043(7) Uani 0.5 1 d . U . A -2
H11D H 0.5338 0.4349 0.3785 0.064 Uiso 0.5 1 calc R . . A -2
H11E H 0.5125 0.5065 0.3201 0.064 Uiso 0.5 1 calc R . . A -2
H11F H 0.5850 0.4090 0.3103 0.064 Uiso 0.5 1 calc R . . A -2
C2A C 0.763(2) 0.5587(14) 0.2212(5) 0.021(3) Uani 0.5 1 d D U . A -2
H2A H 0.7311 0.5001 0.2052 0.025 Uiso 0.5 1 calc R . . A -2
C1A C 0.810(3) 0.6288(13) 0.1811(6) 0.026(4) Uani 0.5 1 d D U . A -2
C5 C 0.8244(12) 0.6979(8) 0.2288(5) 0.030(3) Uani 1 1 d D U . . .
H5B H 0.8285 0.7465 0.1938 0.035 Uiso 0.5 1 calc R . . A -1
H5A H 0.8428 0.7665 0.2172 0.035 Uiso 0.5 1 calc R . . A -2
C3A C 0.805(2) 0.6741(10) 0.2921(6) 0.039(4) Uani 0.5 1 d D U . A -2
H3A H 0.7950 0.7191 0.3288 0.047 Uiso 0.5 1 calc R . . A -2
C2 C 0.7644(13) 0.5791(8) 0.2858(5) 0.022(2) Uani 1 1 d D U . . .
H2 H 0.7206 0.5202 0.2994 0.027 Uiso 0.5 1 calc R . . A -1
C9A C 0.693(4) 0.633(3) 0.4253(18) 0.038(7) Uani 0.5 1 d . U . A -2
H9AA H 0.6631 0.6042 0.4643 0.057 Uiso 0.5 1 calc GR . . A -2
H9AB H 0.6385 0.6827 0.4103 0.057 Uiso 0.5 1 calc GR . . A -2
H9AC H 0.7674 0.6634 0.4335 0.057 Uiso 0.5 1 calc GR . . A -2
C14 C 1.023(3) 0.2373(17) 0.222(2) 0.026(7) Uani 0.5 1 d D U . A -1
H14A H 0.9588 0.2304 0.1917 0.032 Uiso 0.5 1 calc R . . A -1
H14B H 1.0825 0.1885 0.2117 0.032 Uiso 0.5 1 calc R . . A -1
C13 C 0.980(4) 0.2222(18) 0.289(2) 0.034(9) Uani 0.5 1 d D U . A -1
H13A H 0.9199 0.1712 0.2916 0.040 Uiso 0.5 1 calc R . . A -1
H13B H 1.0430 0.2070 0.3190 0.040 Uiso 0.5 1 calc R . . A -1
C16 C 1.073(3) 0.3393(18) 0.2183(19) 0.030(7) Uani 0.5 1 d D U . A -1
H16A H 1.1552 0.3402 0.2313 0.036 Uiso 0.5 1 calc R . . A -1
H16B H 1.0665 0.3665 0.1751 0.036 Uiso 0.5 1 calc R . . A -1

loop_
_atom_site_aniso_label
_atom_site_aniso_U_11
_atom_site_aniso_U_22
_atom_site_aniso_U_33
_atom_site_aniso_U_23
_atom_site_aniso_U_13
_atom_site_aniso_U_12
Sm1 0.0182(3) 0.0217(3) 0.0295(4) -0.0036(9) 0.000 0.000
Si1A 0.030(7) 0.048(7) 0.024(5) 0.011(4) 0.002(4) 0.012(5)
Si2 0.030(7) 0.041(6) 0.023(5) -0.005(4) 0.008(4) -0.008(5)
Si1 0.018(5) 0.023(5) 0.022(5) 0.003(4) 0.002(4) 0.007(4)
O1 0.025(4) 0.020(3) 0.037(8) -0.002(5) 0.000 0.000
C1 0.022(7) 0.009(6) 0.020(5) 0.004(4) 0.005(5) -0.002(5)
C4 0.048(8) 0.025(5) 0.043(5) -0.006(4) 0.002(5) 0.000(4)
C3 0.015(8) 0.024(7) 0.026(5) 0.003(4) 0.003(5) 0.004(6)
C6 0.033(14) 0.023(10) 0.024(9) 0.000(8) -0.004(9) 0.008(9)
C8 0.043(13) 0.040(11) 0.012(13) -0.003(8) -0.010(10) 0.023(10)
C9 0.044(10) 0.050(14) 0.023(13) -0.005(12) 0.011(9) 0.004(10)
C12 0.044(16) 0.021(7) 0.055(15) -0.003(7) 0.017(14) -0.005(7)
C7A 0.042(10) 0.061(19) 0.025(14) -0.003(13) -0.005(9) 0.014(10)
C11 0.042(16) 0.040(8) 0.018(12) -0.003(7) 0.008(11) -0.009(8)
C7 0.031(9) 0.028(13) 0.044(16) 0.000(10) -0.002(9) -0.005(8)
C6A 0.052(13) 0.076(14) 0.028(14) 0.008(12) 0.007(11) -0.007(12)
C10 0.043(10) 0.045(13) 0.039(13) 0.006(11) -0.010(9) -0.012(9)
C8A 0.07(2) 0.063(10) 0.039(15) -0.005(10) -0.004(14) 0.020(10)
Si2A 0.038(7) 0.052(6) 0.021(5) 0.007(5) 0.007(5) 0.002(5)
C10A 0.054(13) 0.056(13) 0.019(15) 0.017(10) 0.009(11) 0.004(10)
C11A 0.048(11) 0.060(16) 0.020(14) 0.019(11) 0.010(10) -0.015(10)
C2A 0.014(7) 0.025(7) 0.022(5) 0.002(5) 0.003(6) 0.006(6)
C1A 0.024(9) 0.026(7) 0.029(5) 0.005(4) 0.002(5) 0.002(6)
C5 0.029(7) 0.021(5) 0.039(4) 0.006(3) 0.010(4) -0.007(4)
C3A 0.039(10) 0.037(7) 0.041(6) -0.004(5) 0.019(7) -0.001(5)
C2 0.019(5) 0.027(5) 0.022(4) 0.008(3) 0.005(4) 0.000(4)
C9A 0.041(17) 0.058(14) 0.015(10) 0.009(10) 0.007(10) 0.000(11)
C14 0.006(18) 0.024(8) 0.049(8) -0.007(7) -0.005(8) -0.002(8)
C13 0.03(2) 0.022(7) 0.053(9) -0.003(7) 0.004(11) -0.005(8)
C16 0.026(12) 0.024(7) 0.040(12) -0.009(7) 0.001(10) -0.004(7)

loop_
_atom_type_symbol
_atom_type_description
_atom_type_scat_dispersion_real
_atom_type_scat_dispersion_imag
_atom_type_scat_source
C C 0.0033 0.0016 'International Tables Vol C Tables 4.2.6.8 and 6.1.1.4'
H H 0.0000 0.0000 'International Tables Vol C Tables 4.2.6.8 and 6.1.1.4'
O O 0.0106 0.0060 'International Tables Vol C Tables 4.2.6.8 and 6.1.1.4'
Si Si 0.0817 0.0704 'International Tables Vol C Tables 4.2.6.8 and 6.1.1.4'
Sm Sm -0.1638 3.4418 'International Tables Vol C Tables 4.2.6.8 and 6.1.1.4'

loop_
_exptl_crystal_face_index_h
_exptl_crystal_face_index_k
_exptl_crystal_face_index_l
_exptl_crystal_face_perp_dist
_exptl_oxdiff_crystal_face_indexfrac_h
_exptl_oxdiff_crystal_face_indexfrac_k
_exptl_oxdiff_crystal_face_indexfrac_l
_exptl_oxdiff_crystal_face_x
_exptl_oxdiff_crystal_face_y
_exptl_oxdiff_crystal_face_z
4 0 19 0.1107 4.0000 0.0000 19.0000 -0.6709 -0.5902 -0.4202
-4 14 -11 0.1029 -4.0000 14.0000 -11.0000 0.6821 0.5703 -0.5271
-4 0 -19 0.1444 -4.0000 -0.0000 -19.0000 0.6709 0.5902 0.4202
4 -13 12 0.0719 4.0000 -13.0000 12.0000 -0.6941 -0.5870 0.4500
1 14 10 0.1708 1.0000 14.0000 10.0000 -0.0742 -0.0694 -0.9919
-1 -14 -11 0.1757 -1.0000 -14.0000 -11.0000 0.1041 0.1051 1.0138
-29 1 -3 0.0148 -29.0000 1.0000 -3.0000 0.8463 -0.5064 0.0322
29 0 3 0.0279 29.0000 -0.0000 3.0000 -0.8284 0.5253 -0.0873

loop_
_geom_angle_atom_site_label_1
_geom_angle_atom_site_label_2
_geom_angle_atom_site_label_3
_geom_angle
_geom_angle_site_symmetry_1
_geom_angle_site_symmetry_3
O1 Sm1 C1 101.1(3) . .
O1 Sm1 C4 135.6(4) . .
O1 Sm1 C3 108.1(5) . .
O1 Sm1 C2A 87.4(4) . .
O1 Sm1 C1A 108.2(5) . .
O1 Sm1 C5 130.2(3) . .
O1 Sm1 C5 130.2(3) . 3_755
O1 Sm1 C3A 119.4(3) . .
O1 Sm1 C2 91.3(3) . .
O1 Sm1 C2 91.3(3) . 3_755
C1 Sm1 C3 49.7(4) . .
C1 Sm1 C2 167.5(3) . 3_755
C1 Sm1 C2 28.82(14) . .
C4 Sm1 C1 48.9(4) . .
C4 Sm1 C3 28.7(2) . .
C4 Sm1 C2 121.8(4) . 3_755
C4 Sm1 C2 45.8(3) . .
C1A Sm1 C2A 28.3(2) . .
C5 Sm1 C1 122.7(4) 3_755 .
C5 Sm1 C1 29.14(17) . .
C5 Sm1 C4 93.4(3) 3_755 .
C5 Sm1 C4 29.14(12) . .
C5 Sm1 C3 117.8(3) 3_755 .
C5 Sm1 C3 47.9(4) . .
C5 Sm1 C2A 42.8(4) . .
C5 Sm1 C2A 134.4(5) 3_755 .
C5 Sm1 C1A 28.9(2) . .
C5 Sm1 C1A 106.4(5) 3_755 .
C5 Sm1 C5 96.1(5) 3_755 .
C5 Sm1 C3A 29.29(16) . .
C5 Sm1 C3A 110.1(3) 3_755 .
C5 Sm1 C2 138.5(3) . 3_755
C5 Sm1 C2 45.5(3) . .
C5 Sm1 C2 45.5(3) 3_755 3_755
C5 Sm1 C2 138.5(3) 3_755 .
C3A Sm1 C2A 46.7(5) . .
C3A Sm1 C1A 51.3(4) . .
C3A Sm1 C2 136.0(5) . 3_755
C3A Sm1 C2 28.93(19) . .
C2 Sm1 C3 127.7(6) 3_755 .
C2 Sm1 C3 28.7(2) . .
C2 Sm1 C2A 177.1(6) 3_755 .
C2 Sm1 C2A 28.47(15) . .
C2 Sm1 C1A 49.8(4) . .
C2 Sm1 C1A 150.7(6) 3_755 .
C2 Sm1 C2 154.2(6) . 3_755
C6A Si1A C7A 109.4(17) . .
C8A Si1A C7A 107.9(18) . .
C8A Si1A C6A 108.3(18) . .
C1A Si1A C7A 111.5(18) . .
C1A Si1A C6A 110.8(17) . .
C1A Si1A C8A 108.9(17) . .
C3 Si2 C11 109.2(13) . .
C3 Si2 C10 109.9(16) . .
C9 Si2 C3 109.3(17) . .
C9 Si2 C11 112.5(16) . .
C9 Si2 C10 110.3(17) . .
C10 Si2 C11 105.7(15) . .
C6 Si1 C1 110.6(13) . .
C6 Si1 C8 105.4(17) . .
C8 Si1 C1 117.0(14) . .
C7 Si1 C1 112.7(16) . .
C7 Si1 C6 105(2) . .
C7 Si1 C8 105(2) . .
C12 O1 Sm1 133.3(13) . .
C12 O1 C16 109.3(10) . .
C16 O1 Sm1 117.0(14) . .
Si1 C1 Sm1 115.7(9) . .
C5 C1 Sm1 73.2(8) . .
C5 C1 Si1 135.6(11) . .
C2 C1 Sm1 75.8(11) . .
C2 C1 Si1 123.8(10) . .
C2 C1 C5 100.5(12) . .
Sm1 C4 H4 116.4 . .
C3 C4 Sm1 76.5(13) . .
C3 C4 H4 125.9 . .
C3 C4 C5 108.3(11) . .
C5 C4 Sm1 73.3(10) . .
C5 C4 H4 125.9 . .
Si2 C3 Sm1 121.9(13) . .
C4 C3 Sm1 74.7(12) . .
C4 C3 Si2 127.5(11) . .
C2 C3 Sm1 75.1(11) . .
C2 C3 Si2 128.9(11) . .
C2 C3 C4 102.9(10) . .
Si1 C6 H6A 109.5 . .
Si1 C6 H6B 109.5 . .
Si1 C6 H6C 109.5 . .
H6A C6 H6B 109.5 . .
H6A C6 H6C 109.5 . .
H6B C6 H6C 109.5 . .
Si1 C8 H8A 109.5 . .
Si1 C8 H8B 109.5 . .
Si1 C8 H8C 109.5 . .
H8A C8 H8B 109.5 . .
H8A C8 H8C 109.5 . .
H8B C8 H8C 109.5 . .
Si2 C9 H9A 109.5 . .
Si2 C9 H9B 109.5 . .
Si2 C9 H9C 109.5 . .
H9A C9 H9B 109.5 . .
H9A C9 H9C 109.5 . .
H9B C9 H9C 109.5 . .
O1 C12 H12A 110.0 . .
O1 C12 H12B 110.0 . .
O1 C12 C13 109(2) . .
H12A C12 H12B 108.4 . .
C13 C12 H12A 110.0 . .
C13 C12 H12B 110.0 . .
Si1A C7A H7AA 109.5 . .
Si1A C7A H7AB 109.5 . .
Si1A C7A H7AC 109.5 . .
H7AA C7A H7AB 109.5 . .
H7AA C7A H7AC 109.5 . .
H7AB C7A H7AC 109.5 . .
Si2 C11 H11A 109.5 . .
Si2 C11 H11B 109.5 . .
Si2 C11 H11C 109.5 . .
H11A C11 H11B 109.5 . .
H11A C11 H11C 109.5 . .
H11B C11 H11C 109.5 . .
Si1 C7 H7A 109.5 . .
Si1 C7 H7B 109.5 . .
Si1 C7 H7C 109.5 . .
H7A C7 H7B 109.5 . .
H7A C7 H7C 109.5 . .
H7B C7 H7C 109.5 . .
Si1A C6A H6AA 109.5 . .
Si1A C6A H6AB 109.5 . .
Si1A C6A H6AC 109.5 . .
H6AA C6A H6AB 109.5 . .
H6AA C6A H6AC 109.5 . .
H6AB C6A H6AC 109.5 . .
Si2 C10 H10A 109.5 . .
Si2 C10 H10B 109.5 . .
Si2 C10 H10C 109.5 . .
H10A C10 H10B 109.5 . .
H10A C10 H10C 109.5 . .
H10B C10 H10C 109.5 . .
Si1A C8A H8AA 109.5 . .
Si1A C8A H8AB 109.5 . .
Si1A C8A H8AC 109.5 . .
H8AA C8A H8AB 109.5 . .
H8AA C8A H8AC 109.5 . .
H8AB C8A H8AC 109.5 . .
C10A Si2A C11A 108(2) . .
C10A Si2A C9A 113(2) . .
C2 Si2A C10A 100.2(15) . .
C2 Si2A C11A 105.7(14) . .
C2 Si2A C9A 113.1(14) . .
C9A Si2A C11A 115(2) . .
Si2A C10A H10D 109.5 . .
Si2A C10A H10E 109.5 . .
Si2A C10A H10F 109.5 . .
H10D C10A H10E 109.5 . .
H10D C10A H10F 109.5 . .
H10E C10A H10F 109.5 . .
Si2A C11A H11D 109.5 . .
Si2A C11A H11E 109.5 . .
Si2A C11A H11F 109.5 . .
H11D C11A H11E 109.5 . .
H11D C11A H11F 109.5 . .
H11E C11A H11F 109.5 . .
Sm1 C2A H2A 121.3 . .
C1A C2A Sm1 74.8(16) . .
C1A C2A H2A 121.6 . .
C2 C2A Sm1 73.6(15) . .
C2 C2A H2A 121.6 . .
C2 C2A C1A 116.7(16) . .
Si1A C1A Sm1 121.9(16) . .
C2A C1A Sm1 76.9(16) . .
C2A C1A Si1A 130.4(12) . .
C5 C1A Sm1 71.9(12) . .
C5 C1A Si1A 133.8(15) . .
C5 C1A C2A 94.6(12) . .
Sm1 C5 H5B 123.2 . .
Sm1 C5 H5A 119.5 . .
C1 C5 Sm1 77.7(9) . .
C1 C5 H5B 123.2 . .
C4 C5 Sm1 77.6(11) . .
C4 C5 C1 112.3(12) . .
C4 C5 H5B 123.2 . .
C1A C5 Sm1 79.2(14) . .
C1A C5 H5A 119.5 . .
C1A C5 C3A 120.9(11) . .
C3A C5 Sm1 76.6(12) . .
C3A C5 H5A 119.5 . .
Sm1 C3A H3A 128.1 . .
C5 C3A Sm1 74.1(11) . .
C5 C3A H3A 128.1 . .
C2 C3A Sm1 76.8(9) . .
C2 C3A C5 100.5(12) . .
C2 C3A H3A 128.1 . .
Sm1 C2 H2 122.0 . .
C1 C2 Sm1 75.3(11) . .
C1 C2 H2 122.0 . .
C3 C2 Sm1 76.2(12) . .
C3 C2 C1 115.8(12) . .
C3 C2 H2 122.0 . .
Si2A C2 Sm1 121.2(9) . .
C2A C2 Sm1 77.9(16) . .
C2A C2 Si2A 140.9(16) . .
C2A C2 C3A 106.6(14) . .
C3A C2 Sm1 74.3(10) . .
C3A C2 Si2A 111.3(12) . .
Si2A C9A H9AA 109.5 . .
Si2A C9A H9AB 109.5 . .
Si2A C9A H9AC 109.5 . .
H9AA C9A H9AB 109.5 . .
H9AA C9A H9AC 109.5 . .
H9AB C9A H9AC 109.5 . .
H14A C14 H14B 108.5 . .
C13 C14 H14A 110.2 . .
C13 C14 H14B 110.2 . .
C13 C14 C16 108(3) . .
C16 C14 H14A 110.2 . .
C16 C14 H14B 110.2 . .
C12 C13 C14 98(3) . .
C12 C13 H13A 112.2 . .
C12 C13 H13B 112.2 . .
C14 C13 H13A 112.2 . .
C14 C13 H13B 112.2 . .
H13A C13 H13B 109.8 . .
O1 C16 C14 101(2) . .
O1 C16 H16A 111.5 . .
O1 C16 H16B 111.5 . .
C14 C16 H16A 111.5 . .
C14 C16 H16B 111.5 . .
H16A C16 H16B 109.3 . .

loop_
_geom_bond_atom_site_label_1
_geom_bond_atom_site_label_2
_geom_bond_distance
_geom_bond_site_symmetry_2
Sm1 O1 2.471(7) .
Sm1 C1 2.80(2) .
Sm1 C4 2.802(15) .
Sm1 C3 2.83(3) .
Sm1 C2A 2.86(3) .
Sm1 C1A 2.84(3) .
Sm1 C5 2.747(14) .
Sm1 C5 2.747(14) 3_755
Sm1 C3A 2.78(2) .
Sm1 C2 2.811(15) 3_755
Sm1 C2 2.811(15) .
Si1A C7A 1.94(4) .
Si1A C6A 1.88(4) .
Si1A C8A 1.78(4) .
Si1A C1A 1.72(2) .
Si2 C3 1.84(2) .
Si2 C9 1.84(3) .
Si2 C11 1.92(3) .
Si2 C10 1.84(3) .
Si1 C1 1.93(2) .
Si1 C6 1.83(3) .
Si1 C8 1.89(3) .
Si1 C7 1.81(4) .
O1 C12 1.461(19) .
O1 C16 1.482(19) .
C1 C5 1.398(5) .
C1 C2 1.397(5) .
C4 H4 0.9500 .
C4 C3 1.397(5) .
C4 C5 1.397(5) .
C3 C2 1.397(5) .
C6 H6A 0.9800 .
C6 H6B 0.9800 .
C6 H6C 0.9800 .
C8 H8A 0.9800 .
C8 H8B 0.9800 .
C8 H8C 0.9800 .
C9 H9A 0.9800 .
C9 H9B 0.9800 .
C9 H9C 0.9800 .
C12 H12A 0.9900 .
C12 H12B 0.9900 .
C12 C13 1.52(2) .
C7A H7AA 0.9800 .
C7A H7AB 0.9800 .
C7A H7AC 0.9800 .
C11 H11A 0.9800 .
C11 H11B 0.9800 .
C11 H11C 0.9800 .
C7 H7A 0.9800 .
C7 H7B 0.9800 .
C7 H7C 0.9800 .
C6A H6AA 0.9800 .
C6A H6AB 0.9800 .
C6A H6AC 0.9800 .
C10 H10A 0.9800 .
C10 H10B 0.9800 .
C10 H10C 0.9800 .
C8A H8AA 0.9800 .
C8A H8AB 0.9800 .
C8A H8AC 0.9800 .
Si2A C10A 1.88(4) .
Si2A C11A 1.97(4) .
Si2A C2 1.83(2) .
Si2A C9A 1.96(4) .
C10A H10D 0.9800 .
C10A H10E 0.9800 .
C10A H10F 0.9800 .
C11A H11D 0.9800 .
C11A H11E 0.9800 .
C11A H11F 0.9800 .
C2A H2A 0.9500 .
C2A C1A 1.397(5) .
C2A C2 1.396(5) .
C1A C5 1.396(5) .
C5 H5B 1.0000 .
C5 H5A 1.0000 .
C5 C3A 1.398(5) .
C3A H3A 1.0000 .
C3A C2 1.397(5) .
C2 H2 1.0000 .
C9A H9AA 0.9800 .
C9A H9AB 0.9800 .
C9A H9AC 0.9800 .
C14 H14A 0.9900 .
C14 H14B 0.9900 .
C14 C13 1.520(18) .
C14 C16 1.53(2) .
C13 H13A 0.9900 .
C13 H13B 0.9900 .
C16 H16A 0.9900 .
C16 H16B 0.9900 .

loop_
_geom_torsion_atom_site_label_1
_geom_torsion_atom_site_label_2
_geom_torsion_atom_site_label_3
_geom_torsion_atom_site_label_4
_geom_torsion
Sm1 O1 C12 C13 -174(2)
Sm1 O1 C16 C14 -162.4(19)
Sm1 C1 C5 C4 -70.9(13)
Sm1 C1 C2 C3 66.4(16)
Sm1 C4 C3 Si2 119(2)
Sm1 C4 C3 C2 -70.3(15)
Sm1 C4 C5 C1 71.0(12)
Sm1 C3 C2 C1 -65.9(15)
Sm1 C2A C1A Si1A 121(3)
Sm1 C2A C1A C5 -70.2(14)
Sm1 C2A C2 Si2A -125(3)
Sm1 C2A C2 C3A 69.3(12)
Sm1 C1A C5 C3A -67.1(17)
Sm1 C5 C3A C2 -72.9(11)
Sm1 C3A C2 Si2A 117.9(10)
Sm1 C3A C2 C2A -71.9(17)
Si1A C1A C5 Sm1 -117(3)
Si1A C1A C5 C3A 176(3)
Si2 C3 C2 Sm1 -119(2)
Si2 C3 C2 C1 175(2)
Si1 C1 C5 Sm1 -109.8(18)
Si1 C1 C5 C4 179.3(19)
Si1 C1 C2 Sm1 111.7(16)
Si1 C1 C2 C3 178.1(18)
O1 C12 C13 C14 -32(4)
C4 C3 C2 Sm1 70.1(16)
C4 C3 C2 C1 4(3)
C3 C4 C5 Sm1 -69.2(16)
C3 C4 C5 C1 2(2)
C9 Si2 C3 Sm1 173.3(11)
C9 Si2 C3 C4 78(3)
C9 Si2 C3 C2 -90(3)
C12 O1 C16 C14 11(5)
C7A Si1A C1A Sm1 176.9(13)
C7A Si1A C1A C2A 77(3)
C7A Si1A C1A C5 -88(3)
C11 Si2 C3 Sm1 -63.2(15)
C11 Si2 C3 C4 -158(2)
C11 Si2 C3 C2 33(3)
C6A Si1A C1A Sm1 -61.0(16)
C6A Si1A C1A C2A -161(3)
C6A Si1A C1A C5 34(4)
C10 Si2 C3 Sm1 52.2(15)
C10 Si2 C3 C4 -43(3)
C10 Si2 C3 C2 149(2)
C8A Si1A C1A Sm1 58.0(18)
C8A Si1A C1A C2A -42(4)
C8A Si1A C1A C5 153(3)
C10A Si2A C2 Sm1 -25.4(18)
C10A Si2A C2 C2A 85(3)
C10A Si2A C2 C3A -109.4(19)
C11A Si2A C2 Sm1 -137.9(16)
C11A Si2A C2 C2A -27(4)
C11A Si2A C2 C3A 138.0(19)
C2A C1A C5 Sm1 74.6(17)
C2A C1A C5 C3A 7(3)
C1A C2A C2 Sm1 -63(2)
C1A C2A C2 Si2A 172(2)
C1A C2A C2 C3A 6(3)
C1A C5 C3A Sm1 68.5(18)
C1A C5 C3A C2 -4(2)
C5 C1 C2 Sm1 -69.5(10)
C5 C1 C2 C3 -3(2)
C5 C4 C3 Sm1 67.0(13)
C5 C4 C3 Si2 -174(2)
C5 C4 C3 C2 -3(2)
C5 C3A C2 Sm1 70.7(13)
C5 C3A C2 Si2A -171.4(16)
C5 C3A C2 C2A -1(2)
C2 C1 C5 Sm1 71.6(13)
C2 C1 C5 C4 0.7(18)
C2 C2A C1A Sm1 62(2)
C2 C2A C1A Si1A -177(3)
C2 C2A C1A C5 -8(3)
C9A Si2A C2 Sm1 95.6(17)
C9A Si2A C2 C2A -154(3)
C9A Si2A C2 C3A 12(2)
C13 C14 C16 O1 -32(3)
C16 O1 C12 C13 14(5)
C16 C14 C13 C12 39.1(18)
